data_2102668
loop_
_publ_author_name
'Michiue, Yuichi'
'Sato, Akira'

_publ_section_title
; Structure Refinements of Na~0.8~Ti~1.2~Ga~4.8~O~10~ at Low Temperatures:
  X-Ray Diffraction Analysis for Sodium Ion Distribution in a
  One-Dimensional Tunnel-like Space
;
_journal_issue 6
_journal_name_full 'Acta Crystallographica, Section B'
_journal_page_first 692
_journal_page_last 697
_journal_paper_doi 10.1107/S0108768104023328
_journal_volume 60
_journal_year 2004
_chemical_formula_sum 'Ga4.8 Na0.8 O10 Ti1.2'
_chemical_formula_weight 570.5
_chemical_name_systematic ' ?'
_space_group_IT_number 12
_symmetry_cell_setting monoclinic
_symmetry_space_group_name_Hall '-C 2y'
_symmetry_space_group_name_H-M 'C 1 2/m 1'
_cell_angle_alpha 90
_cell_angle_beta 92.192(4)
_cell_angle_gamma 90
_cell_formula_units_Z 2
_cell_length_a 12.0828(9)
_cell_length_b 3.0099(3)
_cell_length_c 10.4045(7)
_cell_measurement_reflns_used 871
_cell_measurement_temperature 123
_cell_measurement_theta_max 51.7
_cell_volume 378.11(5)
_computing_publication_material '(Jana2000; Petricek and Dusek, 2000)'
_computing_structure_refinement '(Jana2000; Petricek and Dusek, 2000)'
_diffrn_ambient_temperature 123
_diffrn_measured_fraction_theta_full 0.95
_diffrn_measurement_device_type 'Bruker SMART APEX CCD areadetector diffractometer'
_diffrn_measurement_method \w
_diffrn_radiation_monochromator graphite
_diffrn_radiation_type 'Mo K\a'
_diffrn_radiation_wavelength 0.71069
_diffrn_reflns_av_R_equivalents 0.0591
_diffrn_reflns_av_sigmaI/netI 0.0557
_diffrn_reflns_limit_h_max 21
_diffrn_reflns_limit_h_min -24
_diffrn_reflns_limit_k_max 5
_diffrn_reflns_limit_k_min -6
_diffrn_reflns_limit_l_max 22
_diffrn_reflns_limit_l_min -22
_diffrn_reflns_number 5596
_diffrn_reflns_theta_full 43.37
_diffrn_reflns_theta_max 51.71
_diffrn_reflns_theta_min 1.96
_diffrn_standards_number 0
_exptl_absorpt_coefficient_mu 18.158
_exptl_absorpt_correction_T_max 0.2496
_exptl_absorpt_correction_T_min 0.0733
_exptl_absorpt_correction_type analytical
_exptl_crystal_colour colorless
_exptl_crystal_density_diffrn 5.0092(7)
_exptl_crystal_description prism
_exptl_crystal_F_000 528
_exptl_crystal_size_max 0.24
_exptl_crystal_size_mid 0.16
_exptl_crystal_size_min 0.10
_refine_diff_density_max 2.96
_refine_diff_density_min -1.93
_refine_ls_extinction_coef 0.001903
_refine_ls_extinction_method 'B-C type 2 (Becker & Coppens, 1974)'
_refine_ls_goodness_of_fit_ref 1.05
_refine_ls_number_parameters 60
_refine_ls_number_reflns 2160
_refine_ls_R_factor_all 0.0395
_refine_ls_R_factor_gt 0.0285
_refine_ls_shift/su_max 0.0081
_refine_ls_shift/su_mean 0.0008
_refine_ls_structure_factor_coef Fsqd
_refine_ls_weighting_details w=1/(\s^2^(I)+0.0004I^2^)
_refine_ls_weighting_scheme sigma
_refine_ls_wR_factor_gt 0.0642
_refine_ls_wR_factor_ref 0.0659
_reflns_number_gt 1752
_reflns_number_total 2160
_reflns_threshold_expression I>2\s(I)
_cod_data_source_file lc5009.cif
_cod_original_sg_symbol_H-M 'C 2/m '
_cod_database_code 2102668

loop_
_symmetry_equiv_pos_site_id
_symmetry_equiv_pos_as_xyz
1 x,y,z
2 -x,y,-z
3 -x,-y,-z
4 x,-y,z
5 1/2+x,1/2+y,z
6 1/2-x,1/2+y,-z
7 1/2-x,1/2-y,-z
8 1/2+x,1/2-y,z

loop_
_atom_site_label
_atom_site_fract_x
_atom_site_fract_y
_atom_site_fract_z
_atom_site_U_iso_or_equiv
_atom_site_adp_type
_atom_site_calc_flag
_atom_site_occupancy
_atom_site_type_symbol
Na1 0 0 0.5 0.103 Uani d 0.802(6) Na
Ga1 0.063744(18) 0 0.16375(2) 0.00363(5) Uani d 1 Ga
Ga2 0.323584(18) 0 0.10128(2) 0.00381(5) Uani d 1 Ga
Ga 0.26467(3) 0 0.62570(3) 0.00533(6) Uani d 0.401(3) Ga
Ti 0.26467(3) 0 0.62570(3) 0.00533(6) Uani d 0.599(3) Ti
O1 0.16418(12) 0 0.03200(14) 0.0044(3) Uani d 1 O
O2 0.13001(13) 0 0.32565(14) 0.0059(3) Uani d 1 O
O3 0.20431(13) 0 0.78880(14) 0.0054(3) Uani d 1 O
O4 0.32454(13) 0 0.44571(15) 0.0065(3) Uani d 1 O
O5 0.48026(12) 0 0.14288(16) 0.0055(3) Uani d 1 O

loop_
_atom_site_aniso_label
_atom_site_aniso_U_11
_atom_site_aniso_U_22
_atom_site_aniso_U_33
_atom_site_aniso_U_12
_atom_site_aniso_U_13
_atom_site_aniso_U_23
_atom_site_aniso_type_symbol
Na1 0.013526 0.274117 0.021869 0 0.008462 0 Na
Ga1 0.00310(8) 0.00388(9) 0.00391(7) 0 0.00001(6) 0 Ga
Ga2 0.00289(9) 0.00369(8) 0.00478(7) 0 -0.00065(6) 0 Ga
Ga 0.00705(11) 0.00500(11) 0.00394(8) 0 0.00025(7) 0 Ga
Ti 0.00705(11) 0.00500(11) 0.00394(8) 0 0.00025(7) 0 Ti
O1 0.0036(5) 0.0049(5) 0.0047(4) 0 0.0001(4) 0 O
O2 0.0063(5) 0.0067(6) 0.0045(4) 0 -0.0003(4) 0 O
O3 0.0078(6) 0.0046(5) 0.0041(4) 0 0.0008(4) 0 O
O4 0.0067(6) 0.0073(6) 0.0055(4) 0 0.0001(4) 0 O
O5 0.0036(5) 0.0037(5) 0.0092(5) 0 -0.0010(4) 0 O

loop_
_atom_type_symbol
_atom_type_scat_dispersion_real
_atom_type_scat_dispersion_imag
_atom_type_scat_source
O 0.011 0.006 'International Tables Vol C Tables  4.2.6.8 and 6.1.1.4'
Na 0.036 0.025 'International Tables Vol C Tables  4.2.6.8 and 6.1.1.4'
Ti 0.278 0.446 'International Tables Vol C Tables  4.2.6.8 and 6.1.1.4'
Ga 0.231 1.608 'International Tables Vol C Tables  4.2.6.8 and 6.1.1.4'

loop_
_geom_bond_atom_site_label_1
_geom_bond_atom_site_label_2
_geom_bond_site_symmetry_2
_geom_bond_distance
_geom_bond_publ_flag
Na1 O2 . 2.4446(15) no
Na1 O2 3_556 2.4446(15) no
Ga1 O1 . 1.8652(15) no
Ga1 O2 . 1.8373(15) no
Ga1 O5 5_445 1.8201(8) no
Ga1 O5 5_455 1.8201(8) no
Ga2 O1 . 2.0305(14) no
Ga2 O1 7_545 2.0556(10) no
Ga2 O1 7_555 2.0556(10) no
Ga2 O3 7_546 1.9277(9) no
Ga2 O3 7_556 1.9277(9) no
Ga2 O5 . 1.9258(15) no
Ga O2 7_546 2.0227(10) no
Ga O2 7_556 2.0227(10) no
Ga O3 . 1.8725(15) no
Ga O4 . 2.0332(16) no
Ga O4 7_546 1.9792(10) no
Ga O4 7_556 1.9792(10) no
